data_7004243
loop_
_publ_author_name
'Singh, Nanhai'
'Kumar, Abhinav'
'Molloy, Kieran C.'
'Mahon, Mary F.'

_publ_section_title
;
 Syntheses, crystal and molecular structures, and properties of some
 new phenylmercury(ii) dithiolate complexes
;
_journal_issue 37
_journal_name_full 'Dalton Transactions'
_journal_page_first 4999
_journal_page_last 5007
_journal_paper_doi 10.1039/b804635b
_journal_year 2008
_chemical_formula_moiety 'C15 H23 Hg N S2'
_chemical_formula_sum 'C15 H23 Hg N S2'
_chemical_formula_weight 482.05
_chemical_name_systematic
;
?
;
_space_group_IT_number 14
_symmetry_cell_setting monoclinic
_symmetry_space_group_name_Hall '-P 2yab'
_symmetry_space_group_name_H-M 'P 1 21/a 1'
_atom_sites_solution_hydrogens geom
_atom_sites_solution_primary direct
_atom_sites_solution_secondary difmap
_audit_creation_method SHELXL-97
_cell_angle_alpha 90.00
_cell_angle_beta 95.681(2)
_cell_angle_gamma 90.00
_cell_formula_units_Z 4
_cell_length_a 9.4107(5)
_cell_length_b 12.8145(6)
_cell_length_c 14.1706(8)
_cell_measurement_reflns_used 37117
_cell_measurement_temperature 150(2)
_cell_measurement_theta_max 27.485
_cell_measurement_theta_min 2.910
_cell_volume 1700.49(15)
_computing_cell_refinement 'HKL Scalepack (Otwinski & Minor, 1997)'
_computing_data_collection 'Collect (Nonius BV, 1997-2000)'
_computing_data_reduction
;
DENZO-SCALEPACK Z. Otwinowski and W. Minor, "
Processing of X-ray Diffraction Data Collected in Oscillation Mode ",
Methods in Enzymology, Volume 276: Macromolecular Crystallography,
part A, p.307-326, 1997,C.W. Carter, Jr. & R. M. Sweet, Eds., Academic Press.
;
_computing_molecular_graphics 'ORTEP3 for Windows - Farrugia, L. J. J. Appl. Crystallogr. 1997, 30, 565'
_computing_publication_material
;
WinGX publication routines, Farrugia,
L. J., J. Appl. Crystallogr., 1999, 32, 837-838
;
_computing_structure_refinement
;
SHELXL97 -Program for Crystal Structure Analysis (Release 97-2).
Sheldrick, G.M., Instit\"ut f\"ur Anorganische Chemie der Universit\"at,
Tammanstrasse 4, D-3400 G\"ottingen, Germany, 1998
;
_computing_structure_solution
;
SIR97- Altomare A., Burla M.C., Camalli M., Cascarano G.L., Giacovazzo C. ,
Guagliardi A., Moliterni A.G.G., Polidori G.,Spagna R.
(1999) J. Appl. Cryst. 32, 115-119
;
_diffrn_ambient_temperature 150(2)
_diffrn_measured_fraction_theta_full 0.995
_diffrn_measured_fraction_theta_max 0.995
_diffrn_measurement_device_type 'Nonius Kappa CCD'
_diffrn_measurement_method '172 2.0 degree images with \w scans'
_diffrn_radiation_monochromator graphite
_diffrn_radiation_source 'fine-focus sealed tube'
_diffrn_radiation_type MoK\a
_diffrn_radiation_wavelength 0.71073
_diffrn_reflns_av_R_equivalents 0.1181
_diffrn_reflns_av_sigmaI/netI 0.0704
_diffrn_reflns_limit_h_max 12
_diffrn_reflns_limit_h_min -12
_diffrn_reflns_limit_k_max 16
_diffrn_reflns_limit_k_min -16
_diffrn_reflns_limit_l_max 17
_diffrn_reflns_limit_l_min -18
_diffrn_reflns_number 23174
_diffrn_reflns_theta_full 27.40
_diffrn_reflns_theta_max 27.40
_diffrn_reflns_theta_min 3.16
_diffrn_standards_decay_% 0
_diffrn_standards_number 0
_exptl_absorpt_coefficient_mu 9.285
_exptl_absorpt_correction_T_max 0.3976
_exptl_absorpt_correction_T_min 0.1782
_exptl_absorpt_correction_type multi-scan
_exptl_absorpt_process_details
;
multi-scan from symmetry-related measurements
Sortav (Blessing 1995)
;
_exptl_crystal_colour colourless
_exptl_crystal_density_diffrn 1.883
_exptl_crystal_density_method 'not measured'
_exptl_crystal_description plate
_exptl_crystal_F_000 928
_exptl_crystal_size_max 0.25
_exptl_crystal_size_mid 0.20
_exptl_crystal_size_min 0.10
_refine_diff_density_max 1.862
_refine_diff_density_min -2.030
_refine_diff_density_rms 0.192
_refine_ls_extinction_method none
_refine_ls_goodness_of_fit_ref 1.022
_refine_ls_hydrogen_treatment noref
_refine_ls_matrix_type full
_refine_ls_number_parameters 174
_refine_ls_number_reflns 3847
_refine_ls_number_restraints 0
_refine_ls_restrained_S_all 1.022
_refine_ls_R_factor_all 0.0784
_refine_ls_R_factor_gt 0.0432
_refine_ls_shift/su_max 0.001
_refine_ls_shift/su_mean 0.000
_refine_ls_structure_factor_coef Fsqd
_refine_ls_weighting_details 'calc w=1/[\s^2^(Fo^2^)+(0.0495P)^2^+0.0000P] where P=(Fo^2^+2Fc^2^)/3'
_refine_ls_weighting_scheme calc
_refine_ls_wR_factor_gt 0.0911
_refine_ls_wR_factor_ref 0.1040
_reflns_number_gt 2678
_reflns_number_total 3847
_reflns_threshold_expression >2sigma(I)
_cod_data_source_file b804635b.txt
_cod_data_source_block complex_1
_cod_database_code 7004243

loop_
_symmetry_equiv_pos_as_xyz
'x, y, z'
'-x+1/2, y+1/2, -z'
'-x, -y, -z'
'x-1/2, -y-1/2, z'

loop_
_atom_site_label
_atom_site_type_symbol
_atom_site_fract_x
_atom_site_fract_y
_atom_site_fract_z
_atom_site_U_iso_or_equiv
_atom_site_adp_type
_atom_site_occupancy
_atom_site_symmetry_multiplicity
_atom_site_calc_flag
_atom_site_refinement_flags
_atom_site_disorder_assembly
_atom_site_disorder_group
Hg Hg 0.63028(3) 0.13606(2) 0.49920(2) 0.03524(12) Uani 1 1 d . . .
S1 S 0.4477(2) 0.18929(14) 0.59607(14) 0.0353(4) Uani 1 1 d . . .
S2 S 0.58832(19) -0.01419(13) 0.65138(14) 0.0333(4) Uani 1 1 d . . .
N N 0.4168(6) 0.0905(4) 0.7568(4) 0.0295(13) Uani 1 1 d . . .
C1 C 0.8022(8) 0.1144(5) 0.4191(5) 0.0332(17) Uani 1 1 d . . .
C2 C 0.8580(8) 0.1992(6) 0.3760(6) 0.0390(18) Uani 1 1 d . . .
H2 H 0.8170 0.2663 0.3816 0.047 Uiso 1 1 calc R . .
C3 C 0.9762(8) 0.1859(6) 0.3235(6) 0.0399(18) Uani 1 1 d . . .
H3 H 1.0152 0.2444 0.2940 0.048 Uiso 1 1 calc R . .
C4 C 1.0348(8) 0.0896(7) 0.3148(6) 0.0430(19) Uani 1 1 d . . .
H4 H 1.1145 0.0809 0.2793 0.052 Uiso 1 1 calc R . .
C5 C 0.9772(8) 0.0039(6) 0.3584(6) 0.043(2) Uani 1 1 d . . .
H5 H 1.0173 -0.0635 0.3523 0.052 Uiso 1 1 calc R . .
C6 C 0.8633(8) 0.0169(5) 0.4097(5) 0.0352(16) Uani 1 1 d . . .
H6 H 0.8253 -0.0418 0.4395 0.042 Uiso 1 1 calc R . .
C7 C 0.4788(7) 0.0864(5) 0.6771(5) 0.0282(15) Uani 1 1 d . . .
C8 C 0.3204(7) 0.1763(5) 0.7782(5) 0.0307(15) Uani 1 1 d . . .
H8A H 0.2467 0.1490 0.8170 0.037 Uiso 1 1 calc R . .
H8B H 0.2714 0.2035 0.7183 0.037 Uiso 1 1 calc R . .
C9 C 0.4012(7) 0.2647(5) 0.8316(5) 0.0342(17) Uani 1 1 d . . .
H9A H 0.4777 0.2899 0.7941 0.041 Uiso 1 1 calc R . .
H9B H 0.4466 0.2382 0.8929 0.041 Uiso 1 1 calc R . .
C10 C 0.3017(8) 0.3558(5) 0.8499(6) 0.0378(17) Uani 1 1 d . . .
H10A H 0.2621 0.3859 0.7885 0.045 Uiso 1 1 calc R . .
H10B H 0.2210 0.3296 0.8830 0.045 Uiso 1 1 calc R . .
C11 C 0.3804(9) 0.4407(6) 0.9098(6) 0.045(2) Uani 1 1 d . . .
H11A H 0.4150 0.4121 0.9720 0.067 Uiso 1 1 calc R . .
H11B H 0.3151 0.4988 0.9181 0.067 Uiso 1 1 calc R . .
H11C H 0.4615 0.4658 0.8778 0.067 Uiso 1 1 calc R . .
C12 C 0.4455(8) 0.0133(5) 0.8332(5) 0.0311(15) Uani 1 1 d . . .
H12A H 0.4453 0.0492 0.8951 0.037 Uiso 1 1 calc R . .
H12B H 0.5420 -0.0164 0.8297 0.037 Uiso 1 1 calc R . .
C13 C 0.3370(8) -0.0759(5) 0.8288(5) 0.0334(16) Uani 1 1 d . . .
H13A H 0.2402 -0.0471 0.8331 0.040 Uiso 1 1 calc R . .
H13B H 0.3369 -0.1127 0.7674 0.040 Uiso 1 1 calc R . .
C14 C 0.3729(9) -0.1521(6) 0.9089(6) 0.0416(19) Uani 1 1 d . . .
H14A H 0.3701 -0.1149 0.9699 0.050 Uiso 1 1 calc R . .
H14B H 0.4716 -0.1777 0.9058 0.050 Uiso 1 1 calc R . .
C15 C 0.2728(11) -0.2449(6) 0.9070(7) 0.058(3) Uani 1 1 d . . .
H15A H 0.1748 -0.2204 0.9105 0.086 Uiso 1 1 calc R . .
H15B H 0.3009 -0.2904 0.9612 0.086 Uiso 1 1 calc R . .
H15C H 0.2779 -0.2840 0.8480 0.086 Uiso 1 1 calc R . .

loop_
_atom_site_aniso_label
_atom_site_aniso_U_11
_atom_site_aniso_U_22
_atom_site_aniso_U_33
_atom_site_aniso_U_23
_atom_site_aniso_U_13
_atom_site_aniso_U_12
Hg 0.03601(18) 0.03786(17) 0.03282(17) -0.00240(13) 0.00825(12) -0.00300(13)
S1 0.0430(11) 0.0298(9) 0.0341(10) 0.0029(8) 0.0081(8) 0.0045(8)
S2 0.0347(10) 0.0270(9) 0.0386(10) -0.0035(8) 0.0061(8) 0.0046(7)
N 0.028(3) 0.027(3) 0.033(3) -0.003(3) 0.000(3) 0.001(2)
C1 0.032(4) 0.039(4) 0.027(4) -0.005(3) -0.005(3) 0.000(3)
C2 0.043(5) 0.034(4) 0.037(4) -0.001(3) -0.008(4) -0.003(3)
C3 0.032(4) 0.044(5) 0.045(5) -0.004(4) 0.010(4) -0.006(3)
C4 0.032(4) 0.053(5) 0.044(5) -0.007(4) 0.002(4) 0.000(4)
C5 0.044(5) 0.037(4) 0.047(5) -0.005(4) -0.006(4) 0.013(3)
C6 0.037(4) 0.031(4) 0.038(4) 0.005(3) 0.007(3) 0.001(3)
C7 0.031(4) 0.026(3) 0.027(4) -0.007(3) 0.003(3) -0.007(3)
C8 0.031(4) 0.030(3) 0.033(4) -0.003(3) 0.010(3) 0.004(3)
C9 0.034(4) 0.034(4) 0.035(4) -0.002(3) 0.001(3) 0.002(3)
C10 0.038(4) 0.037(4) 0.038(4) 0.001(3) 0.004(3) 0.008(3)
C11 0.049(5) 0.037(4) 0.048(5) -0.006(4) 0.001(4) -0.003(3)
C12 0.033(4) 0.034(4) 0.027(4) 0.004(3) 0.002(3) 0.003(3)
C13 0.033(4) 0.031(4) 0.035(4) 0.001(3) -0.001(3) 0.001(3)
C14 0.045(5) 0.038(4) 0.042(5) 0.012(3) 0.004(4) 0.001(3)
C15 0.090(7) 0.040(5) 0.044(6) 0.004(4) 0.011(5) -0.019(4)

loop_
_atom_type_symbol
_atom_type_description
_atom_type_scat_dispersion_real
_atom_type_scat_dispersion_imag
_atom_type_scat_source
C C 0.0033 0.0016 'International Tables Vol C Tables 4.2.6.8 and 6.1.1.4'
H H 0.0000 0.0000 'International Tables Vol C Tables 4.2.6.8 and 6.1.1.4'
N N 0.0061 0.0033 'International Tables Vol C Tables 4.2.6.8 and 6.1.1.4'
S S 0.1246 0.1234 'International Tables Vol C Tables 4.2.6.8 and 6.1.1.4'
Hg Hg -2.3894 9.2266 'International Tables Vol C Tables 4.2.6.8 and 6.1.1.4'

loop_
_geom_angle_atom_site_label_1
_geom_angle_atom_site_label_2
_geom_angle_atom_site_label_3
_geom_angle
_geom_angle_site_symmetry_1
_geom_angle_site_symmetry_3
_geom_angle_publ_flag
C1 Hg S1 170.60(19) . . ?
C1 Hg S2 118.6(2) . . ?
S1 Hg S2 67.17(5) . . ?
C7 S1 Hg 94.5(2) . . ?
C7 S2 Hg 77.9(2) . . ?
C7 N C12 122.5(6) . . ?
C7 N C8 122.5(6) . . ?
C12 N C8 114.9(6) . . ?
C2 C1 C6 119.2(7) . . ?
C2 C1 Hg 119.2(6) . . ?
C6 C1 Hg 121.6(6) . . ?
C1 C2 C3 119.7(7) . . ?
C1 C2 H2 120.2 . . ?
C3 C2 H2 120.2 . . ?
C4 C3 C2 120.4(7) . . ?
C4 C3 H3 119.8 . . ?
C2 C3 H3 119.8 . . ?
C3 C4 C5 119.5(7) . . ?
C3 C4 H4 120.2 . . ?
C5 C4 H4 120.2 . . ?
C6 C5 C4 120.0(7) . . ?
C6 C5 H5 120.0 . . ?
C4 C5 H5 120.0 . . ?
C5 C6 C1 121.1(7) . . ?
C5 C6 H6 119.4 . . ?
C1 C6 H6 119.4 . . ?
N C7 S2 122.5(5) . . ?
N C7 S1 118.0(5) . . ?
S2 C7 S1 119.4(4) . . ?
N C8 C9 111.7(6) . . ?
N C8 H8A 109.3 . . ?
C9 C8 H8A 109.3 . . ?
N C8 H8B 109.3 . . ?
C9 C8 H8B 109.3 . . ?
H8A C8 H8B 107.9 . . ?
C8 C9 C10 111.6(6) . . ?
C8 C9 H9A 109.3 . . ?
C10 C9 H9A 109.3 . . ?
C8 C9 H9B 109.3 . . ?
C10 C9 H9B 109.3 . . ?
H9A C9 H9B 108.0 . . ?
C11 C10 C9 111.5(6) . . ?
C11 C10 H10A 109.3 . . ?
C9 C10 H10A 109.3 . . ?
C11 C10 H10B 109.3 . . ?
C9 C10 H10B 109.3 . . ?
H10A C10 H10B 108.0 . . ?
C10 C11 H11A 109.5 . . ?
C10 C11 H11B 109.5 . . ?
H11A C11 H11B 109.5 . . ?
C10 C11 H11C 109.5 . . ?
H11A C11 H11C 109.5 . . ?
H11B C11 H11C 109.5 . . ?
N C12 C13 113.5(6) . . ?
N C12 H12A 108.9 . . ?
C13 C12 H12A 108.9 . . ?
N C12 H12B 108.9 . . ?
C13 C12 H12B 108.9 . . ?
H12A C12 H12B 107.7 . . ?
C14 C13 C12 110.7(6) . . ?
C14 C13 H13A 109.5 . . ?
C12 C13 H13A 109.5 . . ?
C14 C13 H13B 109.5 . . ?
C12 C13 H13B 109.5 . . ?
H13A C13 H13B 108.1 . . ?
C13 C14 C15 113.7(7) . . ?
C13 C14 H14A 108.8 . . ?
C15 C14 H14A 108.8 . . ?
C13 C14 H14B 108.8 . . ?
C15 C14 H14B 108.8 . . ?
H14A C14 H14B 107.7 . . ?
C14 C15 H15A 109.5 . . ?
C14 C15 H15B 109.5 . . ?
H15A C15 H15B 109.5 . . ?
C14 C15 H15C 109.5 . . ?
H15A C15 H15C 109.5 . . ?
H15B C15 H15C 109.5 . . ?

loop_
_geom_bond_atom_site_label_1
_geom_bond_atom_site_label_2
_geom_bond_distance
_geom_bond_site_symmetry_2
_geom_bond_publ_flag
Hg C1 2.085(8) . ?
Hg S1 2.402(2) . ?
Hg S2 2.9465(19) . ?
S1 C7 1.754(7) . ?
S2 C7 1.712(7) . ?
N C7 1.322(9) . ?
N C12 1.472(8) . ?
N C8 1.476(8) . ?
C1 C2 1.376(10) . ?
C1 C6 1.387(10) . ?
C2 C3 1.408(11) . ?
C2 H2 0.9500 . ?
C3 C4 1.362(11) . ?
C3 H3 0.9500 . ?
C4 C5 1.396(11) . ?
C4 H4 0.9500 . ?
C5 C6 1.363(11) . ?
C5 H5 0.9500 . ?
C6 H6 0.9500 . ?
C8 C9 1.523(9) . ?
C8 H8A 0.9900 . ?
C8 H8B 0.9900 . ?
C9 C10 1.534(9) . ?
C9 H9A 0.9900 . ?
C9 H9B 0.9900 . ?
C10 C11 1.526(10) . ?
C10 H10A 0.9900 . ?
C10 H10B 0.9900 . ?
C11 H11A 0.9800 . ?
C11 H11B 0.9800 . ?
C11 H11C 0.9800 . ?
C12 C13 1.530(9) . ?
C12 H12A 0.9900 . ?
C12 H12B 0.9900 . ?
C13 C14 1.509(10) . ?
C13 H13A 0.9900 . ?
C13 H13B 0.9900 . ?
C14 C15 1.516(11) . ?
C14 H14A 0.9900 . ?
C14 H14B 0.9900 . ?
C15 H15A 0.9800 . ?
C15 H15B 0.9800 . ?
C15 H15C 0.9800 . ?
